data_4518588
loop_
_publ_author_name
'Liu, Jing-Jing'
'Li, Ning'
'Sun, Jia-Wei'
'Liu, Jiang'
'Dong, Long-Zhang'
'Yao, Su-Juan'
'Zhang, Lei'
'Xin, Zhi-Feng'
'Shi, Jing-Wen'
'Wang, Jing-Xuan'
'Li, Shun-Li'
'Lan, Ya-Qian'

_publ_section_title
;
 Ferrocene-Functionalized Polyoxo-Titanium Cluster for CO2 Photoreduction
;
_journal_name_full 'ACS Catalysis'
_journal_page_first 4510
_journal_page_last 4519
_journal_paper_doi 10.1021/acscatal.0c04495
_journal_year 2021
_chemical_formula_moiety 'C60 H100 Fe2 O30 S2 Ti6, 2(C3 H8 O)'
_chemical_formula_sum 'C66 H116 Fe2 O32 S2 Ti6'
_chemical_formula_weight 1884.80
_space_group_crystal_system monoclinic
_space_group_IT_number 15
_space_group_name_Hall '-C 2yc'
_space_group_name_H-M_alt 'C 1 2/c 1'
_atom_sites_solution_hydrogens mixed
_atom_sites_solution_primary dual
_audit_creation_date 2020-08-19
_audit_creation_method
;
Olex2 1.3
(compiled 2020.07.31 svn.rc2a77460 for OlexSys, GUI svn.r6145)
;
_cell_angle_alpha 90
_cell_angle_beta 94.632(3)
_cell_angle_gamma 90
_cell_formula_units_Z 4
_cell_length_a 31.653(6)
_cell_length_b 14.083(3)
_cell_length_c 20.207(4)
_cell_measurement_reflns_used 9909
_cell_measurement_temperature 296.15
_cell_measurement_theta_max 27.520
_cell_measurement_theta_min 2.31
_cell_volume 8978(3)
_computing_cell_refinement 'SAINT V8.40A (Bruker, 2019)'
_computing_data_reduction 'SAINT V8.40A (Bruker, 2019)'
_computing_molecular_graphics 'Olex2 1.3 (Dolomanov et al., 2009)'
_computing_publication_material 'Olex2 1.3 (Dolomanov et al., 2009)'
_computing_structure_refinement 'SHELXL 2018/3 (Sheldrick, 2015)'
_computing_structure_solution 'SHELXT 2014/5 (Sheldrick, 2014)'
_diffrn_ambient_temperature 296.15
_diffrn_measured_fraction_theta_full 0.995
_diffrn_measured_fraction_theta_max 0.984
_diffrn_measurement_device_type 'Bruker APEX-II CCD'
_diffrn_measurement_method '\f and \w scans'
_diffrn_radiation_type MoK\a
_diffrn_radiation_wavelength 0.71073
_diffrn_reflns_av_R_equivalents 0.0254
_diffrn_reflns_av_unetI/netI 0.0272
_diffrn_reflns_Laue_measured_fraction_full 0.995
_diffrn_reflns_Laue_measured_fraction_max 0.984
_diffrn_reflns_limit_h_max 41
_diffrn_reflns_limit_h_min -41
_diffrn_reflns_limit_k_max 18
_diffrn_reflns_limit_k_min -17
_diffrn_reflns_limit_l_max 25
_diffrn_reflns_limit_l_min -24
_diffrn_reflns_number 36561
_diffrn_reflns_point_group_measured_fraction_full 0.995
_diffrn_reflns_point_group_measured_fraction_max 0.984
_diffrn_reflns_theta_full 25.242
_diffrn_reflns_theta_max 27.600
_diffrn_reflns_theta_min 1.584
_diffrn_source_current 30.0
_diffrn_source_power 1.5
_diffrn_source_voltage 50.0
_diffrn_standards_number 0
_exptl_absorpt_coefficient_mu 0.939
_exptl_absorpt_correction_T_max 0.7456
_exptl_absorpt_correction_T_min 0.6895
_exptl_absorpt_correction_type multi-scan
_exptl_absorpt_process_details
;
SADABS-2016/2 (Bruker,2016/2) was used for absorption correction.
wR2(int) was 0.0625 before and 0.0457 after correction.
The Ratio of minimum to maximum transmission is 0.9248.
The \l/2 correction factor is Not present.
;
_exptl_crystal_colour 'clear dark red'
_exptl_crystal_colour_lustre clear
_exptl_crystal_colour_modifier dark
_exptl_crystal_colour_primary red
_exptl_crystal_density_diffrn 1.394
_exptl_crystal_description rhombohedral
_exptl_crystal_F_000 3936
_exptl_crystal_size_max 0.02
_exptl_crystal_size_mid 0.02
_exptl_crystal_size_min 0.01
_refine_diff_density_max 0.624
_refine_diff_density_min -0.444
_refine_diff_density_rms 0.079
_refine_ls_extinction_method none
_refine_ls_goodness_of_fit_ref 1.051
_refine_ls_hydrogen_treatment mixed
_refine_ls_matrix_type full
_refine_ls_number_parameters 506
_refine_ls_number_reflns 10259
_refine_ls_number_restraints 3
_refine_ls_restrained_S_all 1.061
_refine_ls_R_factor_all 0.0672
_refine_ls_R_factor_gt 0.0470
_refine_ls_shift/su_max 0.001
_refine_ls_shift/su_mean 0.000
_refine_ls_structure_factor_coef Fsqd
_refine_ls_weighting_details 'w=1/[\s^2^(Fo^2^)+(0.0817P)^2^+14.4644P] where P=(Fo^2^+2Fc^2^)/3'
_refine_ls_weighting_scheme calc
_refine_ls_wR_factor_gt 0.1331
_refine_ls_wR_factor_ref 0.1525
_reflns_Friedel_coverage 0.000
_reflns_number_gt 7834
_reflns_number_total 10259
_reflns_threshold_expression 'I > 2\s(I)'
_cod_data_source_file cs0c04495_si_001.cif
_cod_data_source_block Ti6-Fcdc
_cod_database_code 4518588
_shelx_shelxl_version_number 2018/3
_shelx_space_group_comment
;
The symmetry employed for this shelxl refinement is uniquely defined
by the following loop, which should always be used as a source of
symmetry information in preference to the above space-group names.
They are only intended as comments.
;
_shelx_estimated_absorpt_t_max 0.991
_shelx_estimated_absorpt_t_min 0.981
_olex2_refinement_description
;
1. Fixed Uiso
 At 1.2 times of:
  All C(H) groups
 At 1.5 times of:
  All C(H,H,H) groups, All O(H) groups
2. Restrained distances
 C31-H31
 0.82 with sigma of 0.02
 C28-H28
 0.82 with sigma of 0.02
 C33-H31
 2.1 with sigma of 0.02
3.a Ternary CH refined with riding coordinates:
 C22(H22), C16(H16), C19(H19), C13(H13), C25(H25), C31(H31)
3.b Aromatic/amide H refined with riding coordinates:
 C3(H3), C12(H12), C6(H6), C9(H9), C4(H4), C10(H10), C5(H5), C11(H11)
3.c Idealised Me refined as rotating group:
 C23(H23a,H23b,H23c), C24(H24a,H24b,H24c), C14(H14a,H14b,H14c), C15(H15a,H15b,
 H15c), C26(H26a,H26b,H26c), C17(H17a,H17b,H17c), C20(H20a,H20b,H20c), C27(H27a,
 H27b,H27c), C18(H18a,H18b,H18c), C21(H21a,H21b,H21c), C30(H30a,H30b,H30c),
 C29(H29a,H29b,H29c), C32(H32a,H32b,H32c), C33(H33a,H33b,H33c)
3.d Idealised tetrahedral OH refined as rotating group:
 O16(H16a)
;
_olex2_submission_special_instructions 'No special instructions were received'

loop_
_space_group_symop_operation_xyz
'x, y, z'
'-x, y, -z+1/2'
'x+1/2, y+1/2, z'
'-x+1/2, y+1/2, -z+1/2'
'-x, -y, -z'
'x, -y, z-1/2'
'-x+1/2, -y+1/2, -z'
'x+1/2, -y+1/2, z-1/2'

loop_
_atom_site_label
_atom_site_type_symbol
_atom_site_fract_x
_atom_site_fract_y
_atom_site_fract_z
_atom_site_U_iso_or_equiv
_atom_site_adp_type
_atom_site_occupancy
_atom_site_site_symmetry_order
_atom_site_calc_flag
_atom_site_refinement_flags_posn
_atom_site_refinement_flags_adp
_atom_site_refinement_flags_occupancy
_atom_site_disorder_assembly
_atom_site_disorder_group
Fe1 Fe 0.77238(2) 0.14627(3) 0.25108(2) 0.04277(13) Uani 1 1 d . . . . .
Ti1 Ti 0.71430(2) 0.14967(3) 0.50493(2) 0.03028(12) Uani 1 1 d . . . . .
Ti2 Ti 0.62626(2) 0.17348(4) 0.38908(3) 0.04432(15) Uani 1 1 d . . . . .
Ti3 Ti 0.61325(2) 0.24765(4) 0.53522(3) 0.04434(15) Uani 1 1 d . . . . .
S1 S 0.68137(2) 0.35772(5) 0.44911(4) 0.03674(16) Uani 1 1 d . . . . .
O14 O 0.72015(5) 0.30333(13) 0.47885(9) 0.0327(4) Uani 1 1 d . . . . .
O11 O 0.65819(6) 0.16748(13) 0.48247(9) 0.0354(4) Uani 1 1 d . . . . .
O3 O 0.73330(6) 0.12799(14) 0.41462(9) 0.0395(4) Uani 1 1 d . . . . .
O5 O 0.71616(7) 0.02797(14) 0.52174(10) 0.0429(5) Uani 1 1 d . . . . .
O13 O 0.65055(6) 0.35926(14) 0.50057(11) 0.0449(5) Uani 1 1 d . . . . .
O2 O 0.78486(6) 0.31359(14) 0.40027(9) 0.0406(4) Uani 1 1 d . . . . .
O15 O 0.69370(7) 0.45187(15) 0.43190(12) 0.0511(5) Uani 1 1 d . . . . .
O4 O 0.67558(7) 0.11478(18) 0.34515(11) 0.0527(5) Uani 1 1 d . . . . .
O12 O 0.66378(7) 0.30410(15) 0.39054(10) 0.0450(5) Uani 1 1 d . . . . .
O1 O 0.84597(7) 0.24481(18) 0.38198(11) 0.0536(6) Uani 1 1 d . . . . .
O9 O 0.59230(8) 0.14077(18) 0.56499(14) 0.0606(6) Uani 1 1 d . . . . .
O7 O 0.60366(8) 0.2148(2) 0.31059(12) 0.0615(6) Uani 1 1 d . . . . .
O8 O 0.58623(6) 0.24187(16) 0.44359(12) 0.0497(5) Uani 1 1 d . . . . .
O6 O 0.60082(8) 0.06011(18) 0.39020(13) 0.0602(6) Uani 1 1 d . . . . .
O10 O 0.57899(8) 0.3309(2) 0.56905(14) 0.0658(7) Uani 1 1 d . . . . .
C7 C 0.71461(9) 0.10438(19) 0.35922(13) 0.0379(6) Uani 1 1 d . . . . .
C1 C 0.80989(10) 0.2756(2) 0.36254(14) 0.0398(6) Uani 1 1 d . . . . .
C2 C 0.79578(11) 0.2683(2) 0.29185(14) 0.0434(7) Uani 1 1 d . . . . .
C3 C 0.75331(11) 0.2838(2) 0.26430(15) 0.0466(7) Uani 1 1 d . . . . .
H3 H 0.730452 0.303308 0.287103 0.056 Uiso 1 1 calc R U . . .
C8 C 0.74044(10) 0.06182(19) 0.31020(14) 0.0418(6) Uani 1 1 d . . . . .
C12 C 0.78477(11) 0.0423(2) 0.31976(16) 0.0485(7) Uani 1 1 d . . . . .
H12 H 0.801806 0.048396 0.359234 0.058 Uiso 1 1 calc R U . . .
C6 C 0.82068(13) 0.2383(2) 0.23904(16) 0.0546(8) Uani 1 1 d . . . . .
H6 H 0.849386 0.223246 0.242981 0.066 Uiso 1 1 calc R U . . .
C9 C 0.72677(12) 0.0426(2) 0.24201(15) 0.0512(8) Uani 1 1 d . . . . .
H9 H 0.699328 0.048708 0.222302 0.061 Uiso 1 1 calc R U . . .
C4 C 0.75278(14) 0.2636(2) 0.19551(16) 0.0591(9) Uani 1 1 d . . . . .
H4 H 0.729169 0.268066 0.165129 0.071 Uiso 1 1 calc R U . . .
C10 C 0.76246(15) 0.0128(2) 0.21056(18) 0.0636(11) Uani 1 1 d . . . . .
H10 H 0.762739 -0.003655 0.166016 0.076 Uiso 1 1 calc R U . . .
C5 C 0.79357(15) 0.2359(2) 0.18047(17) 0.0627(10) Uani 1 1 d . . . . .
H5 H 0.801329 0.218878 0.138672 0.075 Uiso 1 1 calc R U . . .
C11 C 0.79794(14) 0.0119(2) 0.2579(2) 0.0621(10) Uani 1 1 d . . . . .
H11 H 0.825353 -0.005777 0.249789 0.075 Uiso 1 1 calc R U . . .
C22 C 0.54333(11) 0.2644(3) 0.4183(2) 0.0720(11) Uani 1 1 d . . . . .
H22 H 0.539341 0.240026 0.372770 0.086 Uiso 1 1 calc R U . . .
C23 C 0.51191(13) 0.2143(5) 0.4585(3) 0.109(2) Uani 1 1 d . . . . .
H23A H 0.515840 0.146863 0.455477 0.164 Uiso 1 1 calc R U . . .
H23B H 0.483608 0.230413 0.441616 0.164 Uiso 1 1 calc R U . . .
H23C H 0.516306 0.233639 0.504126 0.164 Uiso 1 1 calc R U . . .
C24 C 0.5386(2) 0.3713(4) 0.4148(4) 0.125(2) Uani 1 1 d . . . . .
H24A H 0.541463 0.397167 0.458893 0.187 Uiso 1 1 calc R U . . .
H24B H 0.511159 0.387065 0.393980 0.187 Uiso 1 1 calc R U . . .
H24C H 0.560149 0.397374 0.389369 0.187 Uiso 1 1 calc R U . . .
C16 C 0.58509(17) -0.0061(4) 0.3404(3) 0.0997(17) Uani 1 1 d . . . . .
H16 H 0.591104 0.023756 0.298391 0.120 Uiso 1 1 calc R U . . .
C19 C 0.60427(18) 0.2818(4) 0.2582(2) 0.0916(15) Uani 1 1 d . . . . .
H19 H 0.611384 0.344198 0.277477 0.110 Uiso 1 1 calc R U . . .
C13 C 0.7208(2) -0.0716(3) 0.5179(3) 0.115(2) Uani 1 1 d . . . . .
H13 H 0.745479 -0.080453 0.549790 0.138 Uiso 1 1 calc R U . . .
C25 C 0.60134(19) 0.0465(4) 0.5817(3) 0.1029(18) Uani 1 1 d . . . . .
H25 H 0.628245 0.030330 0.563687 0.124 Uiso 1 1 calc R U . . .
C14 C 0.7382(3) -0.1029(3) 0.4585(3) 0.119(2) Uani 1 1 d . . . . .
H14A H 0.717762 -0.093261 0.421348 0.179 Uiso 1 1 calc R U . . .
H14B H 0.744992 -0.169226 0.462324 0.179 Uiso 1 1 calc R U . . .
H14C H 0.763369 -0.067384 0.452082 0.179 Uiso 1 1 calc R U . . .
C15 C 0.6910(2) -0.1249(4) 0.5486(4) 0.128(2) Uani 1 1 d . . . . .
H15A H 0.686050 -0.096575 0.590465 0.192 Uiso 1 1 calc R U . . .
H15B H 0.701423 -0.188408 0.555713 0.192 Uiso 1 1 calc R U . . .
H15C H 0.664959 -0.126595 0.520738 0.192 Uiso 1 1 calc R U . . .
C28 C 0.5592(4) 0.3696(8) 0.6218(6) 0.178(4) Uani 1 1 d D . . . .
C26 C 0.5694(3) -0.0178(5) 0.5523(5) 0.159(3) Uani 1 1 d . . . . .
H26A H 0.546520 -0.022346 0.580429 0.239 Uiso 1 1 calc R U . . .
H26B H 0.581747 -0.079431 0.547322 0.239 Uiso 1 1 calc R U . . .
H26C H 0.558934 0.005803 0.509484 0.239 Uiso 1 1 calc R U . . .
C17 C 0.6107(3) -0.0912(5) 0.3438(5) 0.175(4) Uani 1 1 d . . . . .
H17A H 0.640134 -0.074169 0.346840 0.263 Uiso 1 1 calc R U . . .
H17B H 0.604125 -0.128629 0.304636 0.263 Uiso 1 1 calc R U . . .
H17C H 0.604758 -0.127365 0.382287 0.263 Uiso 1 1 calc R U . . .
C20 C 0.6352(2) 0.2580(6) 0.2127(3) 0.151(3) Uani 1 1 d . . . . .
H20A H 0.659712 0.231097 0.236690 0.226 Uiso 1 1 calc R U . . .
H20B H 0.643166 0.314267 0.189968 0.226 Uiso 1 1 calc R U . . .
H20C H 0.623280 0.212683 0.180910 0.226 Uiso 1 1 calc R U . . .
C27 C 0.6075(4) 0.0364(6) 0.6542(4) 0.205(5) Uani 1 1 d . . . . .
H27A H 0.631490 0.073491 0.670775 0.308 Uiso 1 1 calc R U . . .
H27B H 0.612358 -0.029154 0.665308 0.308 Uiso 1 1 calc R U . . .
H27C H 0.582618 0.058285 0.673763 0.308 Uiso 1 1 calc R U . . .
C18 C 0.5413(3) -0.0131(9) 0.3369(7) 0.251(7) Uani 1 1 d . . . . .
H18A H 0.532689 -0.036707 0.378269 0.376 Uiso 1 1 calc R U . . .
H18B H 0.531900 -0.055975 0.301768 0.376 Uiso 1 1 calc R U . . .
H18C H 0.529030 0.048356 0.328088 0.376 Uiso 1 1 calc R U . . .
C21 C 0.5608(2) 0.2863(10) 0.2248(5) 0.235(7) Uani 1 1 d . . . . .
H21A H 0.552182 0.223998 0.209738 0.352 Uiso 1 1 calc R U . . .
H21B H 0.560442 0.328575 0.187529 0.352 Uiso 1 1 calc R U . . .
H21C H 0.541510 0.309076 0.255565 0.352 Uiso 1 1 calc R U . . .
C30 C 0.5812(6) 0.4449(11) 0.6524(8) 0.313(10) Uani 1 1 d . . . . .
H30A H 0.607905 0.422723 0.672411 0.470 Uiso 1 1 calc R U . . .
H30B H 0.564894 0.471269 0.686060 0.470 Uiso 1 1 calc R U . . .
H30C H 0.585921 0.492747 0.620039 0.470 Uiso 1 1 calc R U . . .
C29 C 0.5365(5) 0.3070(13) 0.6580(7) 0.327(11) Uani 1 1 d . . . . .
H29A H 0.523140 0.260197 0.628785 0.491 Uiso 1 1 calc R U . . .
H29B H 0.515181 0.341241 0.679493 0.491 Uiso 1 1 calc R U . . .
H29C H 0.555326 0.276268 0.690893 0.491 Uiso 1 1 calc R U . . .
O16 O 0.6597(2) 0.6368(4) 0.4574(5) 0.192(3) Uani 1 1 d . . . . .
H16A H 0.671982 0.588463 0.446818 0.288 Uiso 1 1 calc R U . . .
C31 C 0.6157(3) 0.6167(9) 0.4614(10) 0.238(7) Uani 1 1 d D . . . .
H31 H 0.612059 0.554985 0.482717 0.286 Uiso 1 1 calc DR U . . .
C32 C 0.6018(7) 0.6112(11) 0.3895(8) 0.318(13) Uani 1 1 d . . . . .
H32A H 0.601583 0.673752 0.370633 0.476 Uiso 1 1 calc R U . . .
H32B H 0.573831 0.584587 0.383849 0.476 Uiso 1 1 calc R U . . .
H32C H 0.621085 0.571670 0.367588 0.476 Uiso 1 1 calc R U . . .
C33 C 0.5937(7) 0.6824(13) 0.4898(13) 0.454(17) Uani 1 1 d D . . . .
H33A H 0.610272 0.707270 0.527796 0.681 Uiso 1 1 calc R U . . .
H33B H 0.568075 0.655124 0.503549 0.681 Uiso 1 1 calc R U . . .
H33C H 0.586912 0.732705 0.458702 0.681 Uiso 1 1 calc R U . . .
H28 H 0.5359(14) 0.407(4) 0.617(3) 0.11(2) Uiso 1 1 d D . . . .

loop_
_atom_site_aniso_label
_atom_site_aniso_U_11
_atom_site_aniso_U_22
_atom_site_aniso_U_33
_atom_site_aniso_U_23
_atom_site_aniso_U_13
_atom_site_aniso_U_12
Fe1 0.0681(3) 0.0301(2) 0.0319(2) -0.00172(15) 0.01450(19) 0.00020(18)
Ti1 0.0341(2) 0.0267(2) 0.0305(2) -0.00240(17) 0.00545(18) -0.00071(17)
Ti2 0.0383(3) 0.0489(3) 0.0447(3) -0.0037(2) -0.0027(2) -0.0031(2)
Ti3 0.0347(3) 0.0471(3) 0.0523(3) -0.0031(2) 0.0106(2) 0.0002(2)
S1 0.0346(3) 0.0313(3) 0.0442(4) 0.0033(3) 0.0025(3) 0.0022(2)
O14 0.0322(9) 0.0291(9) 0.0369(10) -0.0004(7) 0.0038(7) 0.0005(7)
O11 0.0336(9) 0.0346(9) 0.0384(10) -0.0016(8) 0.0045(8) -0.0020(7)
O3 0.0445(10) 0.0429(11) 0.0317(10) -0.0060(8) 0.0071(8) -0.0023(8)
O5 0.0537(12) 0.0285(9) 0.0472(11) -0.0012(8) 0.0076(9) -0.0005(8)
O13 0.0410(11) 0.0342(10) 0.0609(13) -0.0036(9) 0.0129(9) 0.0032(8)
O2 0.0492(11) 0.0409(11) 0.0327(10) -0.0053(8) 0.0086(8) 0.0007(9)
O15 0.0495(12) 0.0357(11) 0.0678(15) 0.0104(10) 0.0024(10) 0.0014(9)
O4 0.0506(13) 0.0633(14) 0.0438(12) -0.0117(11) 0.0014(10) -0.0001(11)
O12 0.0451(11) 0.0486(12) 0.0403(11) 0.0058(9) -0.0030(9) -0.0033(9)
O1 0.0491(12) 0.0666(15) 0.0460(12) -0.0086(11) 0.0096(10) 0.0064(11)
O9 0.0499(13) 0.0620(15) 0.0718(16) 0.0067(12) 0.0172(12) -0.0067(11)
O7 0.0545(13) 0.0750(17) 0.0524(14) 0.0017(12) -0.0121(11) 0.0005(12)
O8 0.0335(10) 0.0521(13) 0.0625(14) -0.0012(10) -0.0018(9) 0.0017(9)
O6 0.0580(14) 0.0564(14) 0.0653(15) -0.0128(12) -0.0006(11) -0.0140(11)
O10 0.0499(13) 0.0712(17) 0.0789(18) -0.0121(14) 0.0212(12) 0.0104(12)
C7 0.0523(16) 0.0292(13) 0.0327(14) -0.0023(10) 0.0054(12) -0.0050(11)
C1 0.0523(17) 0.0322(13) 0.0363(14) -0.0004(11) 0.0130(12) -0.0062(12)
C2 0.0643(19) 0.0331(14) 0.0345(14) -0.0015(11) 0.0137(13) -0.0044(13)
C3 0.070(2) 0.0295(14) 0.0400(16) 0.0002(12) 0.0043(14) 0.0030(13)
C8 0.0617(18) 0.0297(13) 0.0353(14) -0.0012(11) 0.0127(13) -0.0028(12)
C12 0.0629(19) 0.0378(15) 0.0468(17) 0.0073(13) 0.0170(14) 0.0091(14)
C6 0.076(2) 0.0471(18) 0.0436(17) -0.0024(14) 0.0250(16) -0.0109(16)
C9 0.078(2) 0.0376(16) 0.0384(16) -0.0067(12) 0.0078(15) -0.0107(15)
C4 0.099(3) 0.0390(17) 0.0371(17) 0.0054(13) -0.0045(17) -0.0037(17)
C10 0.118(3) 0.0334(16) 0.0437(18) -0.0083(13) 0.030(2) -0.0029(18)
C5 0.108(3) 0.0467(18) 0.0362(17) -0.0007(14) 0.0226(18) -0.0107(19)
C11 0.087(3) 0.0365(16) 0.068(2) 0.0021(15) 0.038(2) 0.0122(16)
C22 0.0413(18) 0.081(3) 0.091(3) -0.011(2) -0.0110(18) 0.0102(18)
C23 0.039(2) 0.151(5) 0.138(5) -0.020(4) 0.004(3) -0.012(3)
C24 0.105(4) 0.095(4) 0.166(6) 0.007(4) -0.043(4) 0.040(3)
C16 0.093(3) 0.082(3) 0.121(4) -0.044(3) -0.010(3) -0.019(3)
C19 0.102(4) 0.105(4) 0.066(3) 0.016(3) -0.009(3) 0.008(3)
C13 0.207(7) 0.033(2) 0.116(4) -0.012(2) 0.083(4) -0.016(3)
C25 0.097(4) 0.077(3) 0.138(5) 0.026(3) 0.026(3) -0.011(3)
C14 0.229(8) 0.052(3) 0.083(3) -0.010(2) 0.049(4) 0.028(4)
C15 0.156(6) 0.049(3) 0.186(7) 0.018(3) 0.058(5) -0.015(3)
C28 0.181(9) 0.173(9) 0.195(9) -0.080(7) 0.107(8) 0.021(7)
C26 0.188(8) 0.091(5) 0.192(8) 0.021(5) -0.022(6) -0.060(5)
C17 0.195(8) 0.095(5) 0.225(10) -0.088(6) -0.043(7) 0.017(5)
C20 0.152(7) 0.209(9) 0.095(5) 0.061(5) 0.026(5) 0.022(6)
C27 0.305(14) 0.148(8) 0.149(7) 0.079(6) -0.067(8) -0.080(8)
C18 0.103(5) 0.275(13) 0.365(16) -0.216(12) -0.037(7) -0.041(7)
C21 0.106(5) 0.427(18) 0.166(8) 0.169(11) -0.028(5) 0.026(8)
C30 0.38(2) 0.271(16) 0.299(18) -0.206(15) 0.103(15) -0.040(15)
C29 0.35(2) 0.39(2) 0.282(16) -0.066(16) 0.259(16) -0.084(18)
O16 0.167(6) 0.107(4) 0.308(9) -0.005(5) 0.063(6) 0.027(4)
C31 0.109(7) 0.211(12) 0.40(2) -0.020(14) 0.083(10) 0.065(7)
C32 0.45(3) 0.251(17) 0.241(16) 0.063(14) -0.040(18) -0.18(2)
C33 0.35(3) 0.49(4) 0.56(4) -0.19(3) 0.26(3) 0.01(2)

loop_
_atom_type_symbol
_atom_type_description
_atom_type_scat_dispersion_real
_atom_type_scat_dispersion_imag
_atom_type_scat_source
C C 0.0033 0.0016 'International Tables Vol C Tables 4.2.6.8 and 6.1.1.4'
H H 0.0000 0.0000 'International Tables Vol C Tables 4.2.6.8 and 6.1.1.4'
Fe Fe 0.3463 0.8444 'International Tables Vol C Tables 4.2.6.8 and 6.1.1.4'
O O 0.0106 0.0060 'International Tables Vol C Tables 4.2.6.8 and 6.1.1.4'
S S 0.1246 0.1234 'International Tables Vol C Tables 4.2.6.8 and 6.1.1.4'
Ti Ti 0.2776 0.4457 'International Tables Vol C Tables 4.2.6.8 and 6.1.1.4'

loop_
_geom_angle_atom_site_label_1
_geom_angle_atom_site_label_2
_geom_angle_atom_site_label_3
_geom_angle
_geom_angle_site_symmetry_1
_geom_angle_site_symmetry_3
_geom_angle_publ_flag
C2 Fe1 C3 41.09(13) . . ?
C2 Fe1 C12 106.87(13) . . ?
C2 Fe1 C6 41.62(12) . . ?
C2 Fe1 C9 150.95(13) . . ?
C2 Fe1 C4 67.98(13) . . ?
C2 Fe1 C10 167.25(16) . . ?
C2 Fe1 C5 68.38(13) . . ?
C2 Fe1 C11 128.72(16) . . ?
C3 Fe1 C4 40.27(13) . . ?
C3 Fe1 C10 150.92(16) . . ?
C3 Fe1 C5 68.10(14) . . ?
C3 Fe1 C11 167.66(15) . . ?
C8 Fe1 C2 116.45(11) . . ?
C8 Fe1 C3 108.23(13) . . ?
C8 Fe1 C12 41.29(13) . . ?
C8 Fe1 C6 149.91(13) . . ?
C8 Fe1 C9 41.36(12) . . ?
C8 Fe1 C4 130.67(16) . . ?
C8 Fe1 C10 68.29(12) . . ?
C8 Fe1 C5 168.70(16) . . ?
C8 Fe1 C11 68.32(13) . . ?
C12 Fe1 C3 129.28(12) . . ?
C12 Fe1 C9 69.14(14) . . ?
C12 Fe1 C4 168.57(14) . . ?
C12 Fe1 C10 68.27(15) . . ?
C12 Fe1 C5 149.24(16) . . ?
C12 Fe1 C11 40.44(13) . . ?
C6 Fe1 C3 69.28(14) . . ?
C6 Fe1 C12 115.79(15) . . ?
C6 Fe1 C9 166.75(13) . . ?
C6 Fe1 C4 67.71(16) . . ?
C6 Fe1 C10 128.65(15) . . ?
C6 Fe1 C5 40.17(15) . . ?
C6 Fe1 C11 107.38(16) . . ?
C9 Fe1 C3 118.11(14) . . ?
C9 Fe1 C4 110.05(15) . . ?
C9 Fe1 C10 39.89(15) . . ?
C9 Fe1 C5 129.89(14) . . ?
C9 Fe1 C11 67.75(16) . . ?
C10 Fe1 C4 118.93(15) . . ?
C5 Fe1 C4 39.85(16) . . ?
C5 Fe1 C10 109.36(14) . . ?
C5 Fe1 C11 117.56(15) . . ?
C11 Fe1 C4 150.65(15) . . ?
C11 Fe1 C10 40.17(17) . . ?
O14 Ti1 O14 69.25(8) 7_656 . ?
O11 Ti1 O14 84.57(8) . . ?
O11 Ti1 O14 153.79(8) . 7_656 ?
O11 Ti1 O3 98.86(9) . . ?
O11 Ti1 O2 98.16(9) . 7_656 ?
O3 Ti1 O14 84.01(8) . . ?
O3 Ti1 O14 80.21(8) . 7_656 ?
O5 Ti1 O14 172.71(9) . . ?
O5 Ti1 O14 104.61(9) . 7_656 ?
O5 Ti1 O11 101.59(9) . . ?
O5 Ti1 O3 91.14(9) . . ?
O5 Ti1 O2 94.04(9) . 7_656 ?
O2 Ti1 O14 80.62(8) 7_656 7_656 ?
O2 Ti1 O14 88.87(8) 7_656 . ?
O2 Ti1 O3 160.82(9) 7_656 . ?
O11 Ti2 Ti3 42.21(5) . . ?
O11 Ti2 O12 78.32(7) . . ?
O4 Ti2 Ti3 134.31(7) . . ?
O4 Ti2 O11 92.63(8) . . ?
O4 Ti2 O12 85.00(9) . . ?
O12 Ti2 Ti3 79.79(6) . . ?
O7 Ti2 Ti3 130.07(9) . . ?
O7 Ti2 O11 162.84(11) . . ?
O7 Ti2 O4 90.65(11) . . ?
O7 Ti2 O12 85.20(10) . . ?
O7 Ti2 O8 96.12(11) . . ?
O7 Ti2 O6 98.83(12) . . ?
O8 Ti2 Ti3 36.37(6) . . ?
O8 Ti2 O11 78.54(8) . . ?
O8 Ti2 O4 169.37(9) . . ?
O8 Ti2 O12 87.41(9) . . ?
O6 Ti2 Ti3 100.87(9) . . ?
O6 Ti2 O11 98.00(10) . . ?
O6 Ti2 O4 90.28(11) . . ?
O6 Ti2 O12 173.84(10) . . ?
O6 Ti2 O8 96.74(11) . . ?
O11 Ti3 Ti2 39.99(5) . . ?
O13 Ti3 Ti2 79.63(6) . . ?
O13 Ti3 O11 79.52(7) . . ?
O1 Ti3 Ti2 131.18(7) 7_656 . ?
O1 Ti3 O11 91.92(8) 7_656 . ?
O1 Ti3 O13 84.22(10) 7_656 . ?
O9 Ti3 Ti2 96.67(9) . . ?
O9 Ti3 O11 90.17(10) . . ?
O9 Ti3 O13 167.83(10) . . ?
O9 Ti3 O1 89.72(12) . 7_656 ?
O9 Ti3 O8 97.91(11) . . ?
O9 Ti3 O10 100.01(13) . . ?
O8 Ti3 Ti2 36.70(6) . . ?
O8 Ti3 O11 76.65(8) . . ?
O8 Ti3 O13 86.08(9) . . ?
O8 Ti3 O1 166.20(9) . 7_656 ?
O10 Ti3 Ti2 134.66(10) . . ?
O10 Ti3 O11 169.45(11) . . ?
O10 Ti3 O13 90.66(11) . . ?
O10 Ti3 O1 90.89(12) . 7_656 ?
O10 Ti3 O8 99.02(12) . . ?
O13 S1 O14 106.55(12) . . ?
O15 S1 O14 109.46(12) . . ?
O15 S1 O13 111.36(13) . . ?
O15 S1 O12 111.81(13) . . ?
O12 S1 O14 107.35(12) . . ?
O12 S1 O13 110.08(13) . . ?
Ti1 O14 Ti1 110.75(8) 7_656 . ?
S1 O14 Ti1 119.87(10) . . ?
S1 O14 Ti1 129.22(11) . 7_656 ?
Ti1 O11 Ti2 129.03(10) . . ?
Ti1 O11 Ti3 128.19(10) . . ?
Ti2 O11 Ti3 97.80(8) . . ?
C7 O3 Ti1 134.10(19) . . ?
C13 O5 Ti1 164.8(3) . . ?
S1 O13 Ti3 129.55(12) . . ?
C1 O2 Ti1 137.3(2) . 7_656 ?
C7 O4 Ti2 136.55(19) . . ?
S1 O12 Ti2 127.63(12) . . ?
C1 O1 Ti3 137.9(2) . 7_656 ?
C25 O9 Ti3 144.8(3) . . ?
C19 O7 Ti2 148.3(3) . . ?
Ti3 O8 Ti2 106.93(10) . . ?
C22 O8 Ti2 122.1(2) . . ?
C22 O8 Ti3 130.1(2) . . ?
C16 O6 Ti2 134.7(3) . . ?
C28 O10 Ti3 152.0(7) . . ?
O3 C7 C8 117.3(3) . . ?
O4 C7 O3 123.4(3) . . ?
O4 C7 C8 119.3(3) . . ?
O2 C1 C2 117.5(3) . . ?
O1 C1 O2 123.9(3) . . ?
O1 C1 C2 118.6(3) . . ?
C1 C2 Fe1 122.0(2) . . ?
C3 C2 Fe1 70.66(17) . . ?
C3 C2 C1 124.9(3) . . ?
C3 C2 C6 108.1(3) . . ?
C6 C2 Fe1 69.69(18) . . ?
C6 C2 C1 126.9(3) . . ?
Fe1 C3 H3 126.3 . . ?
C2 C3 Fe1 68.25(17) . . ?
C2 C3 H3 126.6 . . ?
C4 C3 Fe1 70.36(18) . . ?
C4 C3 C2 106.7(3) . . ?
C4 C3 H3 126.6 . . ?
C7 C8 Fe1 119.63(19) . . ?
C12 C8 Fe1 70.08(17) . . ?
C12 C8 C7 125.8(3) . . ?
C12 C8 C9 108.1(3) . . ?
C9 C8 Fe1 70.69(17) . . ?
C9 C8 C7 125.8(3) . . ?
Fe1 C12 H12 125.8 . . ?
C8 C12 Fe1 68.63(17) . . ?
C8 C12 H12 126.4 . . ?
C11 C12 Fe1 70.72(19) . . ?
C11 C12 C8 107.2(3) . . ?
C11 C12 H12 126.4 . . ?
Fe1 C6 H6 125.7 . . ?
C2 C6 Fe1 68.69(18) . . ?
C2 C6 H6 126.4 . . ?
C5 C6 Fe1 70.8(2) . . ?
C5 C6 C2 107.3(3) . . ?
C5 C6 H6 126.4 . . ?
Fe1 C9 H9 126.8 . . ?
C8 C9 Fe1 67.95(17) . . ?
C8 C9 H9 126.3 . . ?
C10 C9 Fe1 70.6(2) . . ?
C10 C9 C8 107.4(3) . . ?
C10 C9 H9 126.3 . . ?
Fe1 C4 H4 127.1 . . ?
C3 C4 Fe1 69.37(17) . . ?
C3 C4 H4 125.4 . . ?
C5 C4 Fe1 69.8(2) . . ?
C5 C4 C3 109.2(3) . . ?
C5 C4 H4 125.4 . . ?
Fe1 C10 H10 126.7 . . ?
C9 C10 Fe1 69.54(18) . . ?
C9 C10 H10 125.7 . . ?
C9 C10 C11 108.6(3) . . ?
C11 C10 Fe1 69.7(2) . . ?
C11 C10 H10 125.7 . . ?
Fe1 C5 H5 126.6 . . ?
C6 C5 Fe1 68.99(18) . . ?
C6 C5 C4 108.7(3) . . ?
C6 C5 H5 125.6 . . ?
C4 C5 Fe1 70.4(2) . . ?
C4 C5 H5 125.6 . . ?
Fe1 C11 H11 126.9 . . ?
C12 C11 Fe1 68.84(18) . . ?
C12 C11 C10 108.7(3) . . ?
C12 C11 H11 125.7 . . ?
C10 C11 Fe1 70.1(2) . . ?
C10 C11 H11 125.7 . . ?
O8 C22 H22 107.5 . . ?
O8 C22 C23 110.3(4) . . ?
O8 C22 C24 108.7(4) . . ?
C23 C22 H22 107.5 . . ?
C23 C22 C24 115.0(5) . . ?
C24 C22 H22 107.5 . . ?
C22 C23 H23A 109.5 . . ?
C22 C23 H23B 109.5 . . ?
C22 C23 H23C 109.5 . . ?
H23A C23 H23B 109.5 . . ?
H23A C23 H23C 109.5 . . ?
H23B C23 H23C 109.5 . . ?
C22 C24 H24A 109.5 . . ?
C22 C24 H24B 109.5 . . ?
C22 C24 H24C 109.5 . . ?
H24A C24 H24B 109.5 . . ?
H24A C24 H24C 109.5 . . ?
H24B C24 H24C 109.5 . . ?
O6 C16 H16 104.4 . . ?
O6 C16 C17 110.2(5) . . ?
C17 C16 H16 104.4 . . ?
C18 C16 O6 111.9(5) . . ?
C18 C16 H16 104.4 . . ?
C18 C16 C17 119.8(7) . . ?
O7 C19 H19 108.5 . . ?
O7 C19 C20 111.9(5) . . ?
O7 C19 C21 107.4(5) . . ?
C20 C19 H19 108.5 . . ?
C20 C19 C21 111.9(6) . . ?
C21 C19 H19 108.5 . . ?
O5 C13 H13 99.9 . . ?
O5 C13 C14 113.7(4) . . ?
C14 C13 H13 99.9 . . ?
C15 C13 O5 115.8(5) . . ?
C15 C13 H13 99.9 . . ?
C15 C13 C14 121.9(5) . . ?
O9 C25 H25 107.4 . . ?
O9 C25 C26 111.9(6) . . ?
O9 C25 C27 110.0(6) . . ?
C26 C25 H25 107.4 . . ?
C26 C25 C27 112.4(6) . . ?
C27 C25 H25 107.4 . . ?
C13 C14 H14A 109.5 . . ?
C13 C14 H14B 109.5 . . ?
C13 C14 H14C 109.5 . . ?
H14A C14 H14B 109.5 . . ?
H14A C14 H14C 109.5 . . ?
H14B C14 H14C 109.5 . . ?
C13 C15 H15A 109.5 . . ?
C13 C15 H15B 109.5 . . ?
C13 C15 H15C 109.5 . . ?
H15A C15 H15B 109.5 . . ?
H15A C15 H15C 109.5 . . ?
H15B C15 H15C 109.5 . . ?
O10 C28 H28 124(5) . . ?
C30 C28 O10 113.6(10) . . ?
C30 C28 H28 89(4) . . ?
C29 C28 O10 116.2(10) . . ?
C29 C28 C30 120.9(13) . . ?
C29 C28 H28 88(4) . . ?
C25 C26 H26A 109.5 . . ?
C25 C26 H26B 109.5 . . ?
C25 C26 H26C 109.5 . . ?
H26A C26 H26B 109.5 . . ?
H26A C26 H26C 109.5 . . ?
H26B C26 H26C 109.5 . . ?
C16 C17 H17A 109.5 . . ?
C16 C17 H17B 109.5 . . ?
C16 C17 H17C 109.5 . . ?
H17A C17 H17B 109.5 . . ?
H17A C17 H17C 109.5 . . ?
H17B C17 H17C 109.5 . . ?
C19 C20 H20A 109.5 . . ?
C19 C20 H20B 109.5 . . ?
C19 C20 H20C 109.5 . . ?
H20A C20 H20B 109.5 . . ?
H20A C20 H20C 109.5 . . ?
H20B C20 H20C 109.5 . . ?
C25 C27 H27A 109.5 . . ?
C25 C27 H27B 109.5 . . ?
C25 C27 H27C 109.5 . . ?
H27A C27 H27B 109.5 . . ?
H27A C27 H27C 109.5 . . ?
H27B C27 H27C 109.5 . . ?
C16 C18 H18A 109.5 . . ?
C16 C18 H18B 109.5 . . ?
C16 C18 H18C 109.5 . . ?
H18A C18 H18B 109.5 . . ?
H18A C18 H18C 109.5 . . ?
H18B C18 H18C 109.5 . . ?
C19 C21 H21A 109.5 . . ?
C19 C21 H21B 109.5 . . ?
C19 C21 H21C 109.5 . . ?
H21A C21 H21B 109.5 . . ?
H21A C21 H21C 109.5 . . ?
H21B C21 H21C 109.5 . . ?
C28 C30 H30A 109.5 . . ?
C28 C30 H30B 109.5 . . ?
C28 C30 H30C 109.5 . . ?
H30A C30 H30B 109.5 . . ?
H30A C30 H30C 109.5 . . ?
H30B C30 H30C 109.5 . . ?
C28 C29 H29A 109.5 . . ?
C28 C29 H29B 109.5 . . ?
C28 C29 H29C 109.5 . . ?
H29A C29 H29B 109.5 . . ?
H29A C29 H29C 109.5 . . ?
H29B C29 H29C 109.5 . . ?
C31 O16 H16A 109.5 . . ?
O16 C31 H31 110.4 . . ?
O16 C31 C32 99.6(14) . . ?
C32 C31 H31 110.4 . . ?
C33 C31 O16 115.8(15) . . ?
C33 C31 H31 110.4 . . ?
C33 C31 C32 109.8(17) . . ?
C31 C32 H32A 109.5 . . ?
C31 C32 H32B 109.5 . . ?
C31 C32 H32C 109.5 . . ?
H32A C32 H32B 109.5 . . ?
H32A C32 H32C 109.5 . . ?
H32B C32 H32C 109.5 . . ?
C31 C33 H33A 109.5 . . ?
C31 C33 H33B 109.5 . . ?
C31 C33 H33C 109.5 . . ?
H33A C33 H33B 109.5 . . ?
H33A C33 H33C 109.5 . . ?
H33B C33 H33C 109.5 . . ?

loop_
_geom_bond_atom_site_label_1
_geom_bond_atom_site_label_2
_geom_bond_distance
_geom_bond_site_symmetry_2
_geom_bond_publ_flag
Fe1 C2 2.020(3) . ?
Fe1 C3 2.053(3) . ?
Fe1 C8 2.015(3) . ?
Fe1 C12 2.034(3) . ?
Fe1 C6 2.034(3) . ?
Fe1 C9 2.051(3) . ?
Fe1 C4 2.065(3) . ?
Fe1 C10 2.065(3) . ?
Fe1 C5 2.058(3) . ?
Fe1 C11 2.059(3) . ?
Ti1 O14 2.2383(19) . ?
Ti1 O14 2.1771(18) 7_656 ?
Ti1 O11 1.8146(19) . ?
Ti1 O3 1.9904(19) . ?
Ti1 O5 1.747(2) . ?
Ti1 O2 1.9825(19) 7_656 ?
Ti2 Ti3 3.1902(10) . ?
Ti2 O11 2.069(2) . ?
Ti2 O4 2.033(2) . ?
Ti2 O12 2.188(2) . ?
Ti2 O7 1.784(2) . ?
Ti2 O8 1.993(2) . ?
Ti2 O6 1.789(2) . ?
Ti3 O11 2.1633(19) . ?
Ti3 O13 2.118(2) . ?
Ti3 O1 2.032(2) 7_656 ?
Ti3 O9 1.770(2) . ?
Ti3 O8 1.977(2) . ?
Ti3 O10 1.771(2) . ?
S1 O14 1.5283(19) . ?
S1 O13 1.482(2) . ?
S1 O15 1.433(2) . ?
S1 O12 1.475(2) . ?
O3 C7 1.268(3) . ?
O5 C13 1.412(5) . ?
O2 C1 1.262(3) . ?
O4 C7 1.254(4) . ?
O1 C1 1.255(4) . ?
O9 C25 1.393(6) . ?
O7 C19 1.419(6) . ?
O8 C22 1.447(4) . ?
O6 C16 1.431(5) . ?
O10 C28 1.391(7) . ?
C7 C8 1.463(4) . ?
C1 C2 1.465(4) . ?
C2 C3 1.430(5) . ?
C2 C6 1.440(4) . ?
C3 H3 0.9300 . ?
C3 C4 1.418(4) . ?
C8 C12 1.428(5) . ?
C8 C9 1.436(4) . ?
C12 H12 0.9300 . ?
C12 C11 1.415(5) . ?
C6 H6 0.9300 . ?
C6 C5 1.405(5) . ?
C9 H9 0.9300 . ?
C9 C10 1.404(5) . ?
C4 H4 0.9300 . ?
C4 C5 1.405(6) . ?
C10 H10 0.9300 . ?
C10 C11 1.416(6) . ?
C5 H5 0.9300 . ?
C11 H11 0.9300 . ?
C22 H22 0.9800 . ?
C22 C23 1.510(7) . ?
C22 C24 1.513(7) . ?
C23 H23A 0.9600 . ?
C23 H23B 0.9600 . ?
C23 H23C 0.9600 . ?
C24 H24A 0.9600 . ?
C24 H24B 0.9600 . ?
C24 H24C 0.9600 . ?
C16 H16 0.9800 . ?
C16 C17 1.445(9) . ?
C16 C18 1.385(9) . ?
C19 H19 0.9800 . ?
C19 C20 1.436(8) . ?
C19 C21 1.486(8) . ?
C13 H13 0.9800 . ?
C13 C14 1.429(7) . ?
C13 C15 1.390(7) . ?
C25 H25 0.9800 . ?
C25 C26 1.448(9) . ?
C25 C27 1.468(10) . ?
C14 H14A 0.9600 . ?
C14 H14B 0.9600 . ?
C14 H14C 0.9600 . ?
C15 H15A 0.9600 . ?
C15 H15B 0.9600 . ?
C15 H15C 0.9600 . ?
C28 C30 1.387(16) . ?
C28 C29 1.383(17) . ?
C28 H28 0.903(19) . ?
C26 H26A 0.9600 . ?
C26 H26B 0.9600 . ?
C26 H26C 0.9600 . ?
C17 H17A 0.9600 . ?
C17 H17B 0.9600 . ?
C17 H17C 0.9600 . ?
C20 H20A 0.9600 . ?
C20 H20B 0.9600 . ?
C20 H20C 0.9600 . ?
C27 H27A 0.9600 . ?
C27 H27B 0.9600 . ?
C27 H27C 0.9600 . ?
C18 H18A 0.9600 . ?
C18 H18B 0.9600 . ?
C18 H18C 0.9600 . ?
C21 H21A 0.9600 . ?
C21 H21B 0.9600 . ?
C21 H21C 0.9600 . ?
C30 H30A 0.9600 . ?
C30 H30B 0.9600 . ?
C30 H30C 0.9600 . ?
C29 H29A 0.9600 . ?
C29 H29B 0.9600 . ?
C29 H29C 0.9600 . ?
O16 H16A 0.8200 . ?
O16 C31 1.433(11) . ?
C31 H31 0.9800 . ?
C31 C32 1.49(2) . ?
C31 C33 1.315(15) . ?
C32 H32A 0.9600 . ?
C32 H32B 0.9600 . ?
C32 H32C 0.9600 . ?
C33 H33A 0.9600 . ?
C33 H33B 0.9600 . ?
C33 H33C 0.9600 . ?

loop_
_geom_torsion_atom_site_label_1
_geom_torsion_atom_site_label_2
_geom_torsion_atom_site_label_3
_geom_torsion_atom_site_label_4
_geom_torsion
_geom_torsion_site_symmetry_1
_geom_torsion_site_symmetry_2
_geom_torsion_site_symmetry_3
_geom_torsion_site_symmetry_4
_geom_torsion_publ_flag
Fe1 C2 C3 C4 -60.2(2) . . . . ?
Fe1 C2 C6 C5 60.6(2) . . . . ?
Fe1 C3 C4 C5 -58.5(2) . . . . ?
Fe1 C8 C12 C11 -60.5(2) . . . . ?
Fe1 C8 C9 C10 59.8(2) . . . . ?
Fe1 C12 C11 C10 -59.0(2) . . . . ?
Fe1 C6 C5 C4 59.3(2) . . . . ?
Fe1 C9 C10 C11 58.9(2) . . . . ?
Fe1 C4 C5 C6 -58.5(2) . . . . ?
Fe1 C10 C11 C12 58.2(2) . . . . ?
Ti1 O3 C7 O4 21.3(4) . . . . ?
Ti1 O3 C7 C8 -157.9(2) . . . . ?
Ti1 O5 C13 C14 7.3(19) . . . . ?
Ti1 O5 C13 C15 -141.1(10) . . . . ?
Ti1 O2 C1 O1 3.6(5) 7_656 . . . ?
Ti1 O2 C1 C2 -175.70(19) 7_656 . . . ?
Ti2 Ti3 O9 C25 67.2(6) . . . . ?
Ti2 Ti3 O10 C28 161.7(11) . . . . ?
Ti2 O4 C7 O3 4.9(5) . . . . ?
Ti2 O4 C7 C8 -175.9(2) . . . . ?
Ti2 O7 C19 C20 81.8(8) . . . . ?
Ti2 O7 C19 C21 -154.9(7) . . . . ?
Ti2 O8 C22 C23 117.2(4) . . . . ?
Ti2 O8 C22 C24 -115.8(4) . . . . ?
Ti2 O6 C16 C17 111.7(7) . . . . ?
Ti2 O6 C16 C18 -112.3(9) . . . . ?
Ti3 Ti2 O7 C19 80.7(6) . . . . ?
Ti3 Ti2 O6 C16 163.1(4) . . . . ?
Ti3 O1 C1 O2 -12.1(5) 7_656 . . . ?
Ti3 O1 C1 C2 167.3(2) 7_656 . . . ?
Ti3 O9 C25 C26 -131.6(6) . . . . ?
Ti3 O9 C25 C27 102.6(7) . . . . ?
Ti3 O8 C22 C23 -50.6(5) . . . . ?
Ti3 O8 C22 C24 76.3(5) . . . . ?
Ti3 O10 C28 C30 93.2(16) . . . . ?
Ti3 O10 C28 C29 -54(2) . . . . ?
O14 Ti1 O11 Ti2 78.74(12) . . . . ?
O14 Ti1 O11 Ti2 81.5(2) 7_656 . . . ?
O14 Ti1 O11 Ti3 -67.9(2) 7_656 . . . ?
O14 Ti1 O11 Ti3 -70.59(12) . . . . ?
O14 Ti1 O5 C13 -82.0(14) 7_656 . . . ?
O14 S1 O13 Ti3 -71.73(18) . . . . ?
O14 S1 O12 Ti2 76.20(17) . . . . ?
O11 Ti1 O5 C13 97.4(14) . . . . ?
O11 Ti2 O7 C19 24.5(8) . . . . ?
O11 Ti2 O6 C16 -154.2(4) . . . . ?
O11 Ti3 O9 C25 27.7(6) . . . . ?
O11 Ti3 O10 C28 -143.5(12) . . . . ?
O3 Ti1 O11 Ti2 -4.32(14) . . . . ?
O3 Ti1 O11 Ti3 -153.65(12) . . . . ?
O3 Ti1 O5 C13 -1.8(14) . . . . ?
O3 C7 C8 Fe1 -84.1(3) . . . . ?
O3 C7 C8 C12 1.6(4) . . . . ?
O3 C7 C8 C9 -170.8(3) . . . . ?
O5 Ti1 O11 Ti2 -97.33(13) . . . . ?
O5 Ti1 O11 Ti3 113.34(13) . . . . ?
O13 Ti3 O9 C25 -4.2(10) . . . . ?
O13 Ti3 O10 C28 -122.3(12) . . . . ?
O13 S1 O14 Ti1 64.01(14) . . . . ?
O13 S1 O14 Ti1 -121.05(14) . . . 7_656 ?
O13 S1 O12 Ti2 -39.39(19) . . . . ?
O2 Ti1 O11 Ti2 166.81(12) 7_656 . . . ?
O2 Ti1 O11 Ti3 17.48(14) 7_656 . . . ?
O2 Ti1 O5 C13 -163.4(14) 7_656 . . . ?
O2 C1 C2 Fe1 -100.3(3) . . . . ?
O2 C1 C2 C3 -12.7(4) . . . . ?
O2 C1 C2 C6 172.1(3) . . . . ?
O15 S1 O14 Ti1 -0.51(19) . . . 7_656 ?
O15 S1 O14 Ti1 -175.46(13) . . . . ?
O15 S1 O13 Ti3 168.96(15) . . . . ?
O15 S1 O12 Ti2 -163.73(14) . . . . ?
O4 Ti2 O7 C19 -76.6(6) . . . . ?
O4 Ti2 O6 C16 -61.5(4) . . . . ?
O4 C7 C8 Fe1 96.6(3) . . . . ?
O4 C7 C8 C12 -177.6(3) . . . . ?
O4 C7 C8 C9 10.0(4) . . . . ?
O12 Ti2 O7 C19 8.3(6) . . . . ?
O12 S1 O14 Ti1 -53.90(15) . . . . ?
O12 S1 O14 Ti1 121.04(14) . . . 7_656 ?
O12 S1 O13 Ti3 44.4(2) . . . . ?
O1 Ti3 O9 C25 -64.2(6) 7_656 . . . ?
O1 Ti3 O10 C28 -38.1(12) 7_656 . . . ?
O1 C1 C2 Fe1 80.3(3) . . . . ?
O1 C1 C2 C3 168.0(3) . . . . ?
O1 C1 C2 C6 -7.3(4) . . . . ?
O9 Ti3 O10 C28 51.8(12) . . . . ?
O7 Ti2 O6 C16 29.2(4) . . . . ?
O8 Ti2 O7 C19 95.2(6) . . . . ?
O8 Ti2 O6 C16 126.5(4) . . . . ?
O8 Ti3 O9 C25 104.2(6) . . . . ?
O8 Ti3 O10 C28 151.6(11) . . . . ?
O6 Ti2 O7 C19 -167.0(6) . . . . ?
O10 Ti3 O9 C25 -155.1(6) . . . . ?
C7 C8 C12 Fe1 -112.8(3) . . . . ?
C7 C8 C12 C11 -173.3(3) . . . . ?
C7 C8 C9 Fe1 113.1(3) . . . . ?
C7 C8 C9 C10 172.9(3) . . . . ?
C1 C2 C3 Fe1 -116.1(3) . . . . ?
C1 C2 C3 C4 -176.3(3) . . . . ?
C1 C2 C6 Fe1 115.4(3) . . . . ?
C1 C2 C6 C5 176.0(3) . . . . ?
C2 C3 C4 Fe1 58.8(2) . . . . ?
C2 C3 C4 C5 0.3(4) . . . . ?
C2 C6 C5 Fe1 -59.3(2) . . . . ?
C2 C6 C5 C4 0.1(4) . . . . ?
C3 C2 C6 Fe1 -60.5(2) . . . . ?
C3 C2 C6 C5 0.1(3) . . . . ?
C3 C4 C5 Fe1 58.3(2) . . . . ?
C3 C4 C5 C6 -0.2(4) . . . . ?
C8 C12 C11 Fe1 59.2(2) . . . . ?
C8 C12 C11 C10 0.2(4) . . . . ?
C8 C9 C10 Fe1 -58.1(2) . . . . ?
C8 C9 C10 C11 0.8(4) . . . . ?
C12 C8 C9 Fe1 -60.4(2) . . . . ?
C12 C8 C9 C10 -0.6(3) . . . . ?
C6 C2 C3 Fe1 59.9(2) . . . . ?
C6 C2 C3 C4 -0.2(3) . . . . ?
C9 C8 C12 Fe1 60.8(2) . . . . ?
C9 C8 C12 C11 0.3(3) . . . . ?
C9 C10 C11 Fe1 -58.8(2) . . . . ?
C9 C10 C11 C12 -0.6(4) . . . . ?
